data_4032637
loop_
_publ_author_name
'Kolanji, Kubandiran'
'Ravat, Prince'
'Bogomyakov, Artem S.'
'Ovcharenko, Victor I.'
'Schollmeyer, Dieter'
'Baumgarten, Martin'

_publ_section_title
;
 Mixed Phenyl and Thiophene Oligomers for Bridging Nitronyl Nitroxides.
;
_journal_name_full 'The Journal of organic chemistry'
_journal_paper_doi 10.1021/acs.joc.7b00435
_journal_year 2017
_chemical_formula_moiety 'C23 H45 Br N2 O2 S Si2'
_chemical_formula_sum 'C23 H45 Br N2 O2 S Si2'
_chemical_formula_weight 549.76
_chemical_name_systematic
;
2-(5-bromothiophen-2-yl)-1,3-bis((tert-butyldimethylsilyl)oxy)-
4,4,5,5-tetramethylimidazolidine
;
_space_group_crystal_system monoclinic
_space_group_IT_number 14
_space_group_name_Hall '-P 2ybc'
_space_group_name_H-M_alt 'P 1 21/c 1'
_symmetry_space_group_name_Hall '-P 2ybc'
_symmetry_space_group_name_H-M 'P 1 21/c 1'
_atom_sites_solution_hydrogens geom
_audit_creation_method SHELXL-2014/7
_cell_angle_alpha 90
_cell_angle_beta 99.370(4)
_cell_angle_gamma 90
_cell_formula_units_Z 4
_cell_length_a 19.907(2)
_cell_length_b 11.6503(9)
_cell_length_c 12.8343(12)
_cell_measurement_reflns_used 2561
_cell_measurement_temperature 193(2)
_cell_measurement_theta_max 24.6451
_cell_measurement_theta_min 2.3755
_cell_volume 2936.8(5)
_computing_structure_refinement 'SHELXL-2014/7 (Sheldrick, 2014)'
_diffrn_ambient_temperature 193(2)
_diffrn_measured_fraction_theta_full 1.000
_diffrn_measured_fraction_theta_max 0.998
_diffrn_measurement_device_type 'SMART APEX II'
_diffrn_measurement_method '\w scan'
_diffrn_radiation_type MoK\a
_diffrn_radiation_wavelength 0.71073
_diffrn_reflns_av_R_equivalents 0.0462
_diffrn_reflns_av_unetI/netI 0.0742
_diffrn_reflns_Laue_measured_fraction_full 1.000
_diffrn_reflns_Laue_measured_fraction_max 0.998
_diffrn_reflns_limit_h_max 26
_diffrn_reflns_limit_h_min -24
_diffrn_reflns_limit_k_max 15
_diffrn_reflns_limit_k_min -14
_diffrn_reflns_limit_l_max 16
_diffrn_reflns_limit_l_min -15
_diffrn_reflns_number 14646
_diffrn_reflns_point_group_measured_fraction_full 1.000
_diffrn_reflns_point_group_measured_fraction_max 0.998
_diffrn_reflns_theta_full 25.242
_diffrn_reflns_theta_max 27.936
_diffrn_reflns_theta_min 2.032
_diffrn_source 'sealed tube'
_exptl_absorpt_coefficient_mu 1.573
_exptl_absorpt_correction_T_max 0.7456
_exptl_absorpt_correction_T_min 0.5935
_exptl_absorpt_correction_type multi-scan
_exptl_crystal_colour colourless
_exptl_crystal_density_diffrn 1.243
_exptl_crystal_description block
_exptl_crystal_F_000 1168
_exptl_crystal_size_max 0.460
_exptl_crystal_size_mid 0.250
_exptl_crystal_size_min 0.040
_refine_diff_density_max 0.402
_refine_diff_density_min -0.288
_refine_diff_density_rms 0.071
_refine_ls_extinction_method none
_refine_ls_goodness_of_fit_ref 0.943
_refine_ls_hydrogen_treatment constr
_refine_ls_matrix_type full
_refine_ls_number_parameters 294
_refine_ls_number_reflns 7030
_refine_ls_number_restraints 0
_refine_ls_restrained_S_all 0.943
_refine_ls_R_factor_all 0.0850
_refine_ls_R_factor_gt 0.0465
_refine_ls_shift/su_max 0.001
_refine_ls_shift/su_mean 0.000
_refine_ls_structure_factor_coef Fsqd
_refine_ls_weighting_details 'w=1/[\s^2^(Fo^2^)+(0.0561P)^2^] where P=(Fo^2^+2Fc^2^)/3'
_refine_ls_weighting_scheme calc
_refine_ls_wR_factor_gt 0.0996
_refine_ls_wR_factor_ref 0.1151
_reflns_Friedel_coverage 0.000
_reflns_number_gt 4666
_reflns_number_total 7030
_reflns_threshold_expression 'I > 2\s(I)'
_cod_data_source_file jo7b00435_si_002.cif
_cod_data_source_block 3
_cod_database_code 4032637
_shelx_shelxl_version_number 2014/7
_shelx_space_group_comment
;
The symmetry employed for this shelxl refinement is uniquely defined
by the following loop, which should always be used as a source of
symmetry information in preference to the above space-group names.
They are only intended as comments.
;
_shelx_estimated_absorpt_t_min 0.531
_shelx_estimated_absorpt_t_max 0.940

loop_
_space_group_symop_operation_xyz
'x, y, z'
'-x, y+1/2, -z+1/2'
'-x, -y, -z'
'x, -y-1/2, z-1/2'

loop_
_atom_site_label
_atom_site_type_symbol
_atom_site_fract_x
_atom_site_fract_y
_atom_site_fract_z
_atom_site_U_iso_or_equiv
_atom_site_adp_type
_atom_site_occupancy
_atom_site_site_symmetry_order
_atom_site_calc_flag
_atom_site_refinement_flags_posn
_atom_site_refinement_flags_adp
Br1 Br 0.38020(2) 0.26441(3) -0.05088(3) 0.04741(13) Uani 1 1 d . .
N1 N 0.24571(10) 0.69425(16) 0.11565(17) 0.0194(5) Uani 1 1 d . .
C2 C 0.24400(12) 0.58834(19) 0.1793(2) 0.0192(5) Uani 1 1 d . .
H2 H 0.2627 0.6079 0.2543 0.023 Uiso 1 1 calc R U
N3 N 0.16970(10) 0.56490(16) 0.17328(17) 0.0201(5) Uani 1 1 d . .
C4 C 0.13186(13) 0.6453(2) 0.0940(2) 0.0210(5) Uani 1 1 d . .
C5 C 0.17853(13) 0.7521(2) 0.1176(2) 0.0206(5) Uani 1 1 d . .
O6 O 0.29979(9) 0.76657(14) 0.16993(14) 0.0232(4) Uani 1 1 d . .
Si7 Si 0.36514(4) 0.79484(6) 0.10593(6) 0.02382(17) Uani 1 1 d . .
C8 C 0.42397(16) 0.6701(3) 0.1082(3) 0.0431(8) Uani 1 1 d . .
H8A H 0.4000 0.6061 0.0689 0.065 Uiso 1 1 calc R U
H8B H 0.4396 0.6466 0.1814 0.065 Uiso 1 1 calc R U
H8C H 0.4632 0.6921 0.0754 0.065 Uiso 1 1 calc R U
C9 C 0.33493(16) 0.8374(3) -0.0337(2) 0.0398(8) Uani 1 1 d . .
H9A H 0.3742 0.8509 -0.0693 0.060 Uiso 1 1 calc R U
H9B H 0.3079 0.9079 -0.0353 0.060 Uiso 1 1 calc R U
H9C H 0.3068 0.7759 -0.0701 0.060 Uiso 1 1 calc R U
C10 C 0.40797(15) 0.9178(2) 0.1861(2) 0.0344(7) Uani 1 1 d . .
C11 C 0.43138(18) 0.8815(3) 0.3005(3) 0.0573(10) Uani 1 1 d . .
H11A H 0.3916 0.8643 0.3337 0.086 Uiso 1 1 calc R U
H11B H 0.4575 0.9439 0.3390 0.086 Uiso 1 1 calc R U
H11C H 0.4601 0.8129 0.3022 0.086 Uiso 1 1 calc R U
C12 C 0.47018(18) 0.9574(3) 0.1377(3) 0.0533(10) Uani 1 1 d . .
H12A H 0.4552 0.9820 0.0646 0.080 Uiso 1 1 calc R U
H12B H 0.5024 0.8937 0.1389 0.080 Uiso 1 1 calc R U
H12C H 0.4924 1.0217 0.1789 0.080 Uiso 1 1 calc R U
C13 C 0.3582(2) 1.0192(3) 0.1847(3) 0.0620(11) Uani 1 1 d . .
H13A H 0.3439 1.0451 0.1118 0.093 Uiso 1 1 calc R U
H13B H 0.3808 1.0825 0.2270 0.093 Uiso 1 1 calc R U
H13C H 0.3182 0.9947 0.2145 0.093 Uiso 1 1 calc R U
C14 C 0.28708(13) 0.4945(2) 0.1457(2) 0.0209(5) Uani 1 1 d . .
C15 C 0.33618(14) 0.4363(2) 0.2097(2) 0.0273(6) Uani 1 1 d . .
H15 H 0.3462 0.4487 0.2838 0.033 Uiso 1 1 calc R U
C16 C 0.37158(14) 0.3547(2) 0.1563(3) 0.0329(7) Uani 1 1 d . .
H16 H 0.4070 0.3064 0.1901 0.040 Uiso 1 1 calc R U
C17 C 0.34843(14) 0.3549(2) 0.0519(2) 0.0284(6) Uani 1 1 d . .
S18 S 0.28336(4) 0.45174(6) 0.01561(6) 0.02869(17) Uani 1 1 d . .
O19 O 0.15374(9) 0.44662(13) 0.14505(14) 0.0214(4) Uani 1 1 d . .
Si20 Si 0.13341(4) 0.37456(6) 0.24903(6) 0.02225(17) Uani 1 1 d . .
C21 C 0.19887(15) 0.3951(2) 0.3679(2) 0.0333(7) Uani 1 1 d . .
H21A H 0.2424 0.3639 0.3547 0.050 Uiso 1 1 calc R U
H21B H 0.1848 0.3551 0.4280 0.050 Uiso 1 1 calc R U
H21C H 0.2040 0.4772 0.3838 0.050 Uiso 1 1 calc R U
C22 C 0.04960(15) 0.4213(3) 0.2817(3) 0.0405(8) Uani 1 1 d . .
H22A H 0.0527 0.5015 0.3051 0.061 Uiso 1 1 calc R U
H22B H 0.0376 0.3728 0.3383 0.061 Uiso 1 1 calc R U
H22C H 0.0145 0.4143 0.2189 0.061 Uiso 1 1 calc R U
C23 C 0.13112(14) 0.2213(2) 0.2014(2) 0.0257(6) Uani 1 1 d . .
C24 C 0.20061(16) 0.1886(2) 0.1732(3) 0.0377(8) Uani 1 1 d . .
H24A H 0.1995 0.1085 0.1496 0.057 Uiso 1 1 calc R U
H24B H 0.2358 0.1978 0.2355 0.057 Uiso 1 1 calc R U
H24C H 0.2109 0.2386 0.1164 0.057 Uiso 1 1 calc R U
C25 C 0.11557(16) 0.1407(2) 0.2894(3) 0.0381(8) Uani 1 1 d . .
H25A H 0.0716 0.1614 0.3090 0.057 Uiso 1 1 calc R U
H25B H 0.1514 0.1481 0.3512 0.057 Uiso 1 1 calc R U
H25C H 0.1139 0.0612 0.2640 0.057 Uiso 1 1 calc R U
C26 C 0.07607(18) 0.2066(3) 0.1029(3) 0.0471(9) Uani 1 1 d . .
H26A H 0.0868 0.2561 0.0461 0.071 Uiso 1 1 calc R U
H26B H 0.0316 0.2280 0.1203 0.071 Uiso 1 1 calc R U
H26C H 0.0749 0.1264 0.0798 0.071 Uiso 1 1 calc R U
C27 C 0.06005(13) 0.6625(2) 0.1182(2) 0.0304(7) Uani 1 1 d . .
H27A H 0.0385 0.7274 0.0770 0.046 Uiso 1 1 calc R U
H27B H 0.0623 0.6784 0.1937 0.046 Uiso 1 1 calc R U
H27C H 0.0332 0.5929 0.0996 0.046 Uiso 1 1 calc R U
C28 C 0.12694(14) 0.6035(2) -0.0203(2) 0.0259(6) Uani 1 1 d . .
H28A H 0.0971 0.6550 -0.0674 0.039 Uiso 1 1 calc R U
H28B H 0.1082 0.5256 -0.0263 0.039 Uiso 1 1 calc R U
H28C H 0.1724 0.6033 -0.0403 0.039 Uiso 1 1 calc R U
C29 C 0.17355(15) 0.8059(2) 0.2251(2) 0.0280(6) Uani 1 1 d . .
H29A H 0.2109 0.8607 0.2442 0.042 Uiso 1 1 calc R U
H29B H 0.1767 0.7454 0.2788 0.042 Uiso 1 1 calc R U
H29C H 0.1299 0.8459 0.2211 0.042 Uiso 1 1 calc R U
C30 C 0.16720(14) 0.8443(2) 0.0329(2) 0.0273(6) Uani 1 1 d . .
H30A H 0.1751 0.8119 -0.0346 0.041 Uiso 1 1 calc R U
H30B H 0.1989 0.9079 0.0528 0.041 Uiso 1 1 calc R U
H30C H 0.1203 0.8726 0.0257 0.041 Uiso 1 1 calc R U

loop_
_atom_site_aniso_label
_atom_site_aniso_U_11
_atom_site_aniso_U_22
_atom_site_aniso_U_33
_atom_site_aniso_U_23
_atom_site_aniso_U_13
_atom_site_aniso_U_12
Br1 0.0444(2) 0.04203(19) 0.0619(3) -0.01698(17) 0.02706(18) 0.00446(15)
N1 0.0197(11) 0.0176(10) 0.0209(11) -0.0002(9) 0.0032(9) -0.0021(8)
C2 0.0232(13) 0.0187(12) 0.0161(13) -0.0005(11) 0.0043(10) 0.0003(10)
N3 0.0229(11) 0.0150(10) 0.0231(12) 0.0001(9) 0.0058(9) 0.0004(8)
C4 0.0217(13) 0.0217(13) 0.0204(14) 0.0013(11) 0.0061(11) 0.0030(10)
C5 0.0236(14) 0.0193(12) 0.0199(14) 0.0021(11) 0.0063(11) 0.0045(10)
O6 0.0252(10) 0.0226(9) 0.0216(10) -0.0011(8) 0.0034(8) -0.0056(7)
Si7 0.0235(4) 0.0235(4) 0.0249(4) 0.0032(3) 0.0052(3) -0.0008(3)
C8 0.0337(18) 0.0357(16) 0.064(2) 0.0074(17) 0.0191(16) 0.0020(14)
C9 0.0399(19) 0.0555(19) 0.0253(16) 0.0051(15) 0.0092(14) 0.0001(15)
C10 0.0325(17) 0.0376(16) 0.0343(17) -0.0014(14) 0.0091(14) -0.0133(13)
C11 0.054(2) 0.082(3) 0.035(2) -0.0108(19) 0.0029(17) -0.031(2)
C12 0.051(2) 0.060(2) 0.052(2) -0.0022(19) 0.0177(18) -0.0245(18)
C13 0.076(3) 0.0276(17) 0.087(3) -0.0166(19) 0.027(2) -0.0083(17)
C14 0.0218(13) 0.0188(12) 0.0232(14) 0.0013(11) 0.0074(11) -0.0004(10)
C15 0.0283(15) 0.0247(14) 0.0291(16) 0.0025(12) 0.0047(12) 0.0019(11)
C16 0.0278(16) 0.0259(14) 0.046(2) 0.0024(14) 0.0088(14) 0.0065(12)
C17 0.0242(14) 0.0210(13) 0.0431(19) -0.0049(13) 0.0151(13) 0.0012(11)
S18 0.0286(4) 0.0320(4) 0.0265(4) -0.0037(3) 0.0074(3) 0.0061(3)
O19 0.0249(10) 0.0163(8) 0.0239(10) -0.0023(8) 0.0067(8) -0.0020(7)
Si20 0.0247(4) 0.0200(3) 0.0238(4) 0.0010(3) 0.0090(3) -0.0002(3)
C21 0.0478(19) 0.0318(15) 0.0215(15) -0.0015(13) 0.0091(13) -0.0066(13)
C22 0.0395(19) 0.0348(16) 0.053(2) 0.0088(16) 0.0268(16) 0.0046(13)
C23 0.0275(15) 0.0198(13) 0.0293(16) 0.0011(12) 0.0035(12) -0.0026(11)
C24 0.0442(19) 0.0260(14) 0.046(2) -0.0086(14) 0.0181(16) 0.0034(13)
C25 0.0402(18) 0.0267(15) 0.049(2) 0.0061(14) 0.0132(15) -0.0040(13)
C26 0.052(2) 0.0367(17) 0.046(2) -0.0053(16) -0.0086(17) -0.0065(15)
C27 0.0239(15) 0.0292(14) 0.0386(18) 0.0045(13) 0.0063(13) 0.0053(11)
C28 0.0303(15) 0.0265(14) 0.0203(14) 0.0013(12) 0.0024(11) 0.0007(11)
C29 0.0358(16) 0.0251(14) 0.0246(15) -0.0034(12) 0.0096(12) 0.0046(12)
C30 0.0316(16) 0.0226(13) 0.0280(16) 0.0070(12) 0.0059(12) 0.0036(11)

loop_
_atom_type_symbol
_atom_type_description
_atom_type_scat_dispersion_real
_atom_type_scat_dispersion_imag
_atom_type_scat_source
C C 0.0033 0.0016 'International Tables Vol C Tables 4.2.6.8 and 6.1.1.4'
H H 0.0000 0.0000 'International Tables Vol C Tables 4.2.6.8 and 6.1.1.4'
Br Br -0.2901 2.4595 'International Tables Vol C Tables 4.2.6.8 and 6.1.1.4'
N N 0.0061 0.0033 'International Tables Vol C Tables 4.2.6.8 and 6.1.1.4'
O O 0.0106 0.0060 'International Tables Vol C Tables 4.2.6.8 and 6.1.1.4'
S S 0.1246 0.1234 'International Tables Vol C Tables 4.2.6.8 and 6.1.1.4'
Si Si 0.0817 0.0704 'International Tables Vol C Tables 4.2.6.8 and 6.1.1.4'

loop_
_geom_angle_atom_site_label_1
_geom_angle_atom_site_label_2
_geom_angle_atom_site_label_3
_geom_angle
O6 N1 C2 107.46(18)
O6 N1 C5 108.92(17)
C2 N1 C5 105.33(18)
N1 C2 N3 103.59(19)
N1 C2 C14 112.53(19)
N3 C2 C14 117.46(19)
N1 C2 H2 107.6
N3 C2 H2 107.6
C14 C2 H2 107.6
O19 N3 C2 111.24(17)
O19 N3 C4 111.16(18)
C2 N3 C4 107.80(18)
N3 C4 C27 109.2(2)
N3 C4 C28 113.52(19)
C27 C4 C28 108.7(2)
N3 C4 C5 98.65(19)
C27 C4 C5 113.9(2)
C28 C4 C5 112.6(2)
N1 C5 C30 109.6(2)
N1 C5 C29 112.7(2)
C30 C5 C29 109.4(2)
N1 C5 C4 98.22(17)
C30 C5 C4 114.4(2)
C29 C5 C4 112.2(2)
N1 O6 Si7 116.85(14)
O6 Si7 C9 111.61(12)
O6 Si7 C8 111.98(12)
C9 Si7 C8 109.04(15)
O6 Si7 C10 101.50(11)
C9 Si7 C10 111.67(14)
C8 Si7 C10 110.91(15)
Si7 C8 H8A 109.5
Si7 C8 H8B 109.5
H8A C8 H8B 109.5
Si7 C8 H8C 109.5
H8A C8 H8C 109.5
H8B C8 H8C 109.5
Si7 C9 H9A 109.5
Si7 C9 H9B 109.5
H9A C9 H9B 109.5
Si7 C9 H9C 109.5
H9A C9 H9C 109.5
H9B C9 H9C 109.5
C11 C10 C13 108.6(3)
C11 C10 C12 109.3(3)
C13 C10 C12 108.8(3)
C11 C10 Si7 110.8(2)
C13 C10 Si7 110.1(2)
C12 C10 Si7 109.2(2)
C10 C11 H11A 109.5
C10 C11 H11B 109.5
H11A C11 H11B 109.5
C10 C11 H11C 109.5
H11A C11 H11C 109.5
H11B C11 H11C 109.5
C10 C12 H12A 109.5
C10 C12 H12B 109.5
H12A C12 H12B 109.5
C10 C12 H12C 109.5
H12A C12 H12C 109.5
H12B C12 H12C 109.5
C10 C13 H13A 109.5
C10 C13 H13B 109.5
H13A C13 H13B 109.5
C10 C13 H13C 109.5
H13A C13 H13C 109.5
H13B C13 H13C 109.5
C15 C14 C2 125.7(2)
C15 C14 S18 110.74(19)
C2 C14 S18 123.50(19)
C14 C15 C16 114.1(3)
C14 C15 H15 123.0
C16 C15 H15 123.0
C17 C16 C15 111.3(3)
C17 C16 H16 124.4
C15 C16 H16 124.4
C16 C17 S18 113.0(2)
C16 C17 Br1 126.9(2)
S18 C17 Br1 120.13(18)
C17 S18 C14 90.90(13)
N3 O19 Si20 110.38(14)
O19 Si20 C21 111.16(11)
O19 Si20 C22 111.85(12)
C21 Si20 C22 108.15(15)
O19 Si20 C23 102.24(11)
C21 Si20 C23 111.46(13)
C22 Si20 C23 111.97(13)
Si20 C21 H21A 109.5
Si20 C21 H21B 109.5
H21A C21 H21B 109.5
Si20 C21 H21C 109.5
H21A C21 H21C 109.5
H21B C21 H21C 109.5
Si20 C22 H22A 109.5
Si20 C22 H22B 109.5
H22A C22 H22B 109.5
Si20 C22 H22C 109.5
H22A C22 H22C 109.5
H22B C22 H22C 109.5
C24 C23 C25 108.6(2)
C24 C23 C26 109.1(3)
C25 C23 C26 109.5(2)
C24 C23 Si20 109.66(19)
C25 C23 Si20 109.72(19)
C26 C23 Si20 110.31(19)
C23 C24 H24A 109.5
C23 C24 H24B 109.5
H24A C24 H24B 109.5
C23 C24 H24C 109.5
H24A C24 H24C 109.5
H24B C24 H24C 109.5
C23 C25 H25A 109.5
C23 C25 H25B 109.5
H25A C25 H25B 109.5
C23 C25 H25C 109.5
H25A C25 H25C 109.5
H25B C25 H25C 109.5
C23 C26 H26A 109.5
C23 C26 H26B 109.5
H26A C26 H26B 109.5
C23 C26 H26C 109.5
H26A C26 H26C 109.5
H26B C26 H26C 109.5
C4 C27 H27A 109.5
C4 C27 H27B 109.5
H27A C27 H27B 109.5
C4 C27 H27C 109.5
H27A C27 H27C 109.5
H27B C27 H27C 109.5
C4 C28 H28A 109.5
C4 C28 H28B 109.5
H28A C28 H28B 109.5
C4 C28 H28C 109.5
H28A C28 H28C 109.5
H28B C28 H28C 109.5
C5 C29 H29A 109.5
C5 C29 H29B 109.5
H29A C29 H29B 109.5
C5 C29 H29C 109.5
H29A C29 H29C 109.5
H29B C29 H29C 109.5
C5 C30 H30A 109.5
C5 C30 H30B 109.5
H30A C30 H30B 109.5
C5 C30 H30C 109.5
H30A C30 H30C 109.5
H30B C30 H30C 109.5

loop_
_geom_bond_atom_site_label_1
_geom_bond_atom_site_label_2
_geom_bond_distance
Br1 C17 1.877(3)
N1 O6 1.453(3)
N1 C2 1.483(3)
N1 C5 1.502(3)
C2 N3 1.494(3)
C2 C14 1.496(3)
C2 H2 1.0000
N3 O19 1.447(2)
N3 C4 1.494(3)
C4 C27 1.525(3)
C4 C28 1.533(4)
C4 C5 1.553(3)
C5 C30 1.518(3)
C5 C29 1.533(4)
O6 Si7 1.6804(19)
Si7 C9 1.863(3)
Si7 C8 1.863(3)
Si7 C10 1.885(3)
C8 H8A 0.9800
C8 H8B 0.9800
C8 H8C 0.9800
C9 H9A 0.9800
C9 H9B 0.9800
C9 H9C 0.9800
C10 C11 1.526(4)
C10 C13 1.540(4)
C10 C12 1.544(4)
C11 H11A 0.9800
C11 H11B 0.9800
C11 H11C 0.9800
C12 H12A 0.9800
C12 H12B 0.9800
C12 H12C 0.9800
C13 H13A 0.9800
C13 H13B 0.9800
C13 H13C 0.9800
C14 C15 1.353(4)
C14 S18 1.732(3)
C15 C16 1.423(4)
C15 H15 0.9500
C16 C17 1.345(4)
C16 H16 0.9500
C17 S18 1.724(3)
O19 Si20 1.6809(18)
Si20 C21 1.854(3)
Si20 C22 1.867(3)
Si20 C23 1.886(3)
C21 H21A 0.9800
C21 H21B 0.9800
C21 H21C 0.9800
C22 H22A 0.9800
C22 H22B 0.9800
C22 H22C 0.9800
C23 C24 1.534(4)
C23 C25 1.538(4)
C23 C26 1.542(4)
C24 H24A 0.9800
C24 H24B 0.9800
C24 H24C 0.9800
C25 H25A 0.9800
C25 H25B 0.9800
C25 H25C 0.9800
C26 H26A 0.9800
C26 H26B 0.9800
C26 H26C 0.9800
C27 H27A 0.9800
C27 H27B 0.9800
C27 H27C 0.9800
C28 H28A 0.9800
C28 H28B 0.9800
C28 H28C 0.9800
C29 H29A 0.9800
C29 H29B 0.9800
C29 H29C 0.9800
C30 H30A 0.9800
C30 H30B 0.9800
C30 H30C 0.9800

loop_
_geom_torsion_atom_site_label_1
_geom_torsion_atom_site_label_2
_geom_torsion_atom_site_label_3
_geom_torsion_atom_site_label_4
_geom_torsion
O6 N1 C2 N3 140.04(17)
C5 N1 C2 N3 24.0(2)
O6 N1 C2 C14 -92.1(2)
C5 N1 C2 C14 151.9(2)
N1 C2 N3 O19 130.89(18)
C14 C2 N3 O19 6.1(3)
N1 C2 N3 C4 8.8(2)
C14 C2 N3 C4 -116.0(2)
O19 N3 C4 C27 82.4(2)
C2 N3 C4 C27 -155.5(2)
O19 N3 C4 C28 -39.1(3)
C2 N3 C4 C28 83.0(2)
O19 N3 C4 C5 -158.47(17)
C2 N3 C4 C5 -36.3(2)
O6 N1 C5 C30 79.5(2)
C2 N1 C5 C30 -165.5(2)
O6 N1 C5 C29 -42.6(2)
C2 N1 C5 C29 72.4(2)
O6 N1 C5 C4 -160.97(18)
C2 N1 C5 C4 -46.0(2)
N3 C4 C5 N1 48.9(2)
C27 C4 C5 N1 164.4(2)
C28 C4 C5 N1 -71.2(2)
N3 C4 C5 C30 164.8(2)
C27 C4 C5 C30 -79.7(3)
C28 C4 C5 C30 44.7(3)
N3 C4 C5 C29 -69.9(2)
C27 C4 C5 C29 45.7(3)
C28 C4 C5 C29 170.1(2)
C2 N1 O6 Si7 116.96(17)
C5 N1 O6 Si7 -129.42(16)
N1 O6 Si7 C9 46.47(19)
N1 O6 Si7 C8 -76.09(19)
N1 O6 Si7 C10 165.55(16)
O6 Si7 C10 C11 60.2(2)
C9 Si7 C10 C11 179.2(2)
C8 Si7 C10 C11 -59.0(3)
O6 Si7 C10 C13 -60.0(2)
C9 Si7 C10 C13 59.1(3)
C8 Si7 C10 C13 -179.1(2)
O6 Si7 C10 C12 -179.4(2)
C9 Si7 C10 C12 -60.4(3)
C8 Si7 C10 C12 61.5(3)
N1 C2 C14 C15 126.8(3)
N3 C2 C14 C15 -113.0(3)
N1 C2 C14 S18 -49.4(3)
N3 C2 C14 S18 70.8(3)
C2 C14 C15 C16 -177.3(2)
S18 C14 C15 C16 -0.7(3)
C14 C15 C16 C17 0.8(3)
C15 C16 C17 S18 -0.5(3)
C15 C16 C17 Br1 178.85(19)
C16 C17 S18 C14 0.1(2)
Br1 C17 S18 C14 -179.31(16)
C15 C14 S18 C17 0.4(2)
C2 C14 S18 C17 177.0(2)
C2 N3 O19 Si20 109.29(18)
C4 N3 O19 Si20 -130.58(16)
N3 O19 Si20 C21 -50.91(17)
N3 O19 Si20 C22 70.10(18)
N3 O19 Si20 C23 -169.94(15)
O19 Si20 C23 C24 58.7(2)
C21 Si20 C23 C24 -60.1(2)
C22 Si20 C23 C24 178.6(2)
O19 Si20 C23 C25 177.91(19)
C21 Si20 C23 C25 59.1(2)
C22 Si20 C23 C25 -62.2(2)
O19 Si20 C23 C26 -61.4(2)
C21 Si20 C23 C26 179.8(2)
C22 Si20 C23 C26 58.5(3)
